data_4113738
loop_
_publ_author_name
'Tracy A. Hanna'
'Lihua Liu'
'Alfredo M. Angeles-Boza'
'Xiaodi Kou'
'C. David Gutsche'
'Krzysztof Ejsmont'
'William H. Watson'
'Lev N. Zakharov'
'Christopher D. Incarvito'
'Arnold L. Rheingold'

_publ_contact_author 'Tracy A. Hanna'
_publ_contact_author_email T.Hanna@tcu.edu
_publ_section_title
;
 Synthesis, Structures, and Conformational Characteristics of Calixarene
 Monoanions and Dianions
;
_journal_name_full 'Journal of the American Chemical Society'
_journal_page_first 6228
_journal_page_last 6238
_journal_paper_doi 10.1021/ja0289797
_journal_volume 125
_journal_year 2003
_chemical_formula_sum 'C32 H31 O5 Rb'
_chemical_formula_weight 581.04
_chemical_name_systematic
; 
 ? 
;
_space_group_IT_number 33
_symmetry_cell_setting orthorhombic
_symmetry_space_group_name_Hall 'P 2c -2n'
_symmetry_space_group_name_H-M 'P n a 21'
_atom_sites_solution_hydrogens geom
_atom_sites_solution_primary direct
_atom_sites_solution_secondary difmap
_audit_creation_method SHELXL-97
_cell_angle_alpha 90.00
_cell_angle_beta 90.00
_cell_angle_gamma 90.00
_cell_formula_units_Z 4
_cell_length_a 18.1392(7)
_cell_length_b 18.9515(7)
_cell_length_c 7.4377(3)
_cell_measurement_temperature 100(2)
_cell_volume 2556.82(17)
_computing_cell_refinement 'Bruker SMART'
_computing_data_collection 'Bruker SMART'
_computing_data_reduction 'Bruker SAINT'
_computing_molecular_graphics 'Bruker SHELXTL'
_computing_publication_material 'Bruker SHELXTL'
_computing_structure_refinement 'SHELXL-97 (Sheldrick, 1997)'
_computing_structure_solution 'SHELXS-97 (Sheldrick, 1990)'
_diffrn_ambient_temperature 100(2)
_diffrn_measured_fraction_theta_full 0.964
_diffrn_measured_fraction_theta_max 0.964
_diffrn_measurement_device_type 'CCD area detector'
_diffrn_measurement_method 'phi and omega scans'
_diffrn_radiation_monochromator graphite
_diffrn_radiation_source 'fine-focus sealed tube'
_diffrn_radiation_type MoK\a
_diffrn_radiation_wavelength 0.71073
_diffrn_reflns_av_R_equivalents 0.0380
_diffrn_reflns_av_sigmaI/netI 0.0443
_diffrn_reflns_limit_h_max 23
_diffrn_reflns_limit_h_min -24
_diffrn_reflns_limit_k_max 21
_diffrn_reflns_limit_k_min -24
_diffrn_reflns_limit_l_max 6
_diffrn_reflns_limit_l_min -9
_diffrn_reflns_number 16078
_diffrn_reflns_theta_full 28.27
_diffrn_reflns_theta_max 28.27
_diffrn_reflns_theta_min 2.15
_exptl_absorpt_coefficient_mu 1.979
_exptl_absorpt_correction_type none
_exptl_crystal_colour Colorless
_exptl_crystal_density_diffrn 1.509
_exptl_crystal_density_meas 0
_exptl_crystal_description Block
_exptl_crystal_F_000 1200
_exptl_crystal_size_max 0.30
_exptl_crystal_size_mid 0.25
_exptl_crystal_size_min 0.10
_refine_diff_density_max 0.692
_refine_diff_density_min -0.578
_refine_diff_density_rms 0.057
_refine_ls_abs_structure_details 'Flack H D (1983), Acta Cryst. A39, 876-881'
_refine_ls_abs_structure_Flack 0.084(6)
_refine_ls_extinction_method none
_refine_ls_goodness_of_fit_ref 0.960
_refine_ls_hydrogen_treatment mixed
_refine_ls_matrix_type full
_refine_ls_number_parameters 471
_refine_ls_number_reflns 4839
_refine_ls_number_restraints 1
_refine_ls_restrained_S_all 0.960
_refine_ls_R_factor_all 0.0378
_refine_ls_R_factor_gt 0.0318
_refine_ls_shift/su_max 0.002
_refine_ls_shift/su_mean 0.000
_refine_ls_structure_factor_coef Fsqd
_refine_ls_weighting_details 'calc w=1/[\s^2^(Fo^2^)+(0.0367P)^2^+0.0000P] where P=(Fo^2^+2Fc^2^)/3'
_refine_ls_weighting_scheme calc
_refine_ls_wR_factor_gt 0.0676
_refine_ls_wR_factor_ref 0.0691
_reflns_number_gt 4177
_reflns_number_total 4839
_reflns_threshold_expression >2sigma(I)
_cod_data_source_file ja0289797si20021230_042221_03.cif
_cod_data_source_block 4
_cod_database_code 4113738

loop_
_symmetry_equiv_pos_as_xyz
'x, y, z'
'-x, -y, z+1/2'
'x+1/2, -y+1/2, z'
'-x+1/2, y+1/2, z+1/2'

loop_
_atom_site_label
_atom_site_type_symbol
_atom_site_fract_x
_atom_site_fract_y
_atom_site_fract_z
_atom_site_U_iso_or_equiv
_atom_site_adp_type
_atom_site_occupancy
_atom_site_symmetry_multiplicity
_atom_site_calc_flag
_atom_site_refinement_flags
Rb1 Rb 0.811549(12) 0.850022(12) 0.42058(6) 0.03405(9) Uani 1 1 d .
O1 O 0.96264(13) 0.77117(11) 0.1005(3) 0.0322(5) Uani 1 1 d .
O2 O 0.92228(9) 0.88629(9) -0.0388(3) 0.0205(4) Uani 1 1 d .
O3 O 0.81220(10) 0.83193(10) -0.1864(3) 0.0312(5) Uani 1 1 d .
O4 O 0.84168(10) 0.69170(10) -0.0654(3) 0.0243(4) Uani 1 1 d .
O5 O 0.68761(9) 0.93596(10) 0.4300(4) 0.0407(5) Uani 1 1 d .
C1 C 0.94333(13) 0.71336(13) 0.3776(4) 0.0182(6) Uani 1 1 d .
C2 C 0.95161(16) 0.71187(16) 0.5630(4) 0.0242(6) Uani 1 1 d .
C3 C 0.98083(18) 0.76928(17) 0.6529(4) 0.0278(7) Uani 1 1 d .
C4 C 1.00223(16) 0.82863(16) 0.5583(4) 0.0245(7) Uani 1 1 d .
C5 C 0.99634(13) 0.83153(14) 0.3726(4) 0.0182(6) Uani 1 1 d .
C6 C 0.96760(14) 0.77268(14) 0.2823(4) 0.0192(6) Uani 1 1 d .
C7 C 1.01652(14) 0.89782(14) 0.2698(4) 0.0214(6) Uani 1 1 d .
C8 C 0.95027(13) 0.94560(13) 0.2363(4) 0.0186(6) Uani 1 1 d .
C9 C 0.93124(14) 0.99672(14) 0.3623(4) 0.0214(6) Uani 1 1 d .
C10 C 0.87236(15) 1.04230(14) 0.3332(4) 0.0238(6) Uani 1 1 d .
C11 C 0.83403(15) 1.03784(14) 0.1722(4) 0.0216(6) Uani 1 1 d .
C12 C 0.85074(14) 0.98715(13) 0.0439(4) 0.0186(6) Uani 1 1 d .
C13 C 0.90766(13) 0.93844(13) 0.0784(4) 0.0188(6) Uani 1 1 d .
C14 C 0.80821(15) 0.98325(14) -0.1311(4) 0.0217(6) Uani 1 1 d .
C15 C 0.74079(13) 0.93580(12) -0.1176(4) 0.0200(6) Uani 1 1 d .
C16 C 0.67260(12) 0.96396(12) -0.0767(6) 0.0250(6) Uani 1 1 d .
C17 C 0.61051(14) 0.92232(14) -0.0609(5) 0.0311(7) Uani 1 1 d .
C18 C 0.61686(12) 0.85030(13) -0.0807(6) 0.0264(5) Uani 1 1 d .
C19 C 0.68472(12) 0.81908(13) -0.1184(3) 0.0187(6) Uani 1 1 d .
C20 C 0.74673(14) 0.86239(13) -0.1400(4) 0.0203(6) Uani 1 1 d .
C21 C 0.69278(16) 0.73941(14) -0.1199(4) 0.0235(7) Uani 1 1 d .
C22 C 0.72211(16) 0.71380(13) 0.0604(4) 0.0190(6) Uani 1 1 d .
C23 C 0.67581(15) 0.71354(13) 0.2094(4) 0.0209(6) Uani 1 1 d .
C24 C 0.70153(15) 0.69418(14) 0.3775(4) 0.0243(7) Uani 1 1 d .
C25 C 0.77462(14) 0.67403(13) 0.3961(5) 0.0227(6) Uani 1 1 d .
C26 C 0.82293(14) 0.67388(13) 0.2499(4) 0.0191(6) Uani 1 1 d .
C27 C 0.79536(14) 0.69366(12) 0.0812(4) 0.0195(6) Uani 1 1 d .
C28 C 0.90358(15) 0.65470(14) 0.2787(5) 0.0237(6) Uani 1 1 d .
C29 C 0.67335(16) 1.01001(17) 0.4483(6) 0.0374(9) Uani 1 1 d .
C30 C 0.59778(17) 1.02102(16) 0.3771(6) 0.0429(10) Uani 1 1 d .
C31 C 0.55853(16) 0.95403(16) 0.4294(9) 0.0471(9) Uani 1 1 d .
C32 C 0.61892(18) 0.89836(16) 0.4284(7) 0.0394(7) Uani 1 1 d .
H2 H 0.9370(19) 0.6768(17) 0.629(5) 0.039(10) Uiso 1 1 d .
H3 H 0.9840(17) 0.7677(15) 0.769(5) 0.025(9) Uiso 1 1 d .
H4 H 1.0191(16) 0.8646(14) 0.612(5) 0.021(8) Uiso 1 1 d .
H7A H 1.0383(14) 0.8813(13) 0.151(4) 0.014(7) Uiso 1 1 d .
H7B H 1.0509(15) 0.9232(14) 0.356(4) 0.030(8) Uiso 1 1 d .
H9 H 0.9561(14) 1.0021(14) 0.468(5) 0.019(8) Uiso 1 1 d .
H10 H 0.8602(12) 1.0756(12) 0.415(5) 0.016(6) Uiso 1 1 d .
H11 H 0.7949(15) 1.0726(14) 0.151(4) 0.021(8) Uiso 1 1 d .
H14A H 0.7933(13) 1.0303(14) -0.171(4) 0.015(7) Uiso 1 1 d .
H14B H 0.8419(19) 0.9697(16) -0.230(5) 0.038(10) Uiso 1 1 d .
H16 H 0.6673(14) 1.0163(14) -0.068(5) 0.031(7) Uiso 1 1 d .
H17 H 0.5636(14) 0.9433(12) -0.037(4) 0.021(7) Uiso 1 1 d .
H18 H 0.5759(13) 0.8230(12) -0.057(5) 0.018(6) Uiso 1 1 d .
H21A H 0.6502(16) 0.7167(14) -0.137(4) 0.026(8) Uiso 1 1 d .
H21B H 0.7230(16) 0.7253(14) -0.206(4) 0.008(7) Uiso 1 1 d .
H23 H 0.6264(15) 0.7259(12) 0.204(4) 0.008(6) Uiso 1 1 d .
H24 H 0.6734(14) 0.6918(14) 0.478(4) 0.016(8) Uiso 1 1 d .
H25 H 0.7930(15) 0.6658(14) 0.496(4) 0.013(8) Uiso 1 1 d .
H28A H 0.9039(13) 0.6142(14) 0.361(4) 0.018(7) Uiso 1 1 d .
H28B H 0.9287(17) 0.6465(14) 0.172(4) 0.022(8) Uiso 1 1 d .
H29A H 0.7112(17) 1.0376(16) 0.416(7) 0.052(9) Uiso 1 1 d .
H29B H 0.671(2) 1.0217(19) 0.582(6) 0.056(11) Uiso 1 1 d .
H30A H 0.5740(14) 1.0641(14) 0.405(6) 0.034(7) Uiso 1 1 d .
H30B H 0.603(2) 1.025(2) 0.230(8) 0.094(17) Uiso 1 1 d .
H31A H 0.523(2) 0.9452(19) 0.352(6) 0.055(13) Uiso 1 1 d .
H31B H 0.537(2) 0.958(2) 0.551(7) 0.062(14) Uiso 1 1 d .
H32A H 0.611(2) 0.871(2) 0.529(6) 0.038(11) Uiso 1 1 d .
H32B H 0.617(2) 0.868(2) 0.327(7) 0.061(14) Uiso 1 1 d .
H01 H 0.9534(18) 0.8104(17) 0.060(5) 0.038(10) Uiso 1 1 d .
H03 H 0.876(2) 0.870(2) -0.088(10) 0.097(14) Uiso 1 1 d .
H04 H 0.837(2) 0.726(2) -0.097(8) 0.015(13) Uiso 0.65 1 d P
H04A H 0.886(4) 0.709(4) -0.041(12) 0.01(2) Uiso 0.35 1 d P

loop_
_atom_site_aniso_label
_atom_site_aniso_U_11
_atom_site_aniso_U_22
_atom_site_aniso_U_33
_atom_site_aniso_U_23
_atom_site_aniso_U_13
_atom_site_aniso_U_12
Rb1 0.02295(12) 0.02553(13) 0.0537(2) 0.00113(19) 0.01343(18) 0.00209(10)
O1 0.0640(16) 0.0192(11) 0.0134(11) 0.0019(9) -0.0017(11) -0.0046(11)
O2 0.0200(8) 0.0195(8) 0.0220(12) -0.0012(8) 0.0011(8) 0.0004(7)
O3 0.0219(10) 0.0201(10) 0.0517(15) -0.0043(9) 0.0083(9) -0.0006(8)
O4 0.0240(9) 0.0251(11) 0.0238(12) -0.0027(11) 0.0038(10) 0.0031(8)
O5 0.0298(9) 0.0493(11) 0.0431(14) -0.0010(15) 0.0011(12) 0.0148(9)
C1 0.0145(10) 0.0201(12) 0.0199(17) 0.0009(11) -0.0002(11) 0.0028(9)
C2 0.0232(14) 0.0283(16) 0.0211(16) 0.0087(14) 0.0075(12) 0.0086(12)
C3 0.0321(17) 0.0361(18) 0.0153(17) -0.0022(14) -0.0008(13) 0.0147(14)
C4 0.0213(14) 0.0276(15) 0.0246(17) -0.0071(14) -0.0075(13) 0.0071(12)
C5 0.0116(10) 0.0217(12) 0.0213(16) -0.0004(11) 0.0007(11) 0.0025(9)
C6 0.0177(12) 0.0215(14) 0.0184(15) 0.0000(12) 0.0030(11) 0.0030(10)
C7 0.0158(12) 0.0196(13) 0.0287(17) -0.0015(13) -0.0011(12) -0.0038(11)
C8 0.0147(11) 0.0156(12) 0.0255(16) 0.0032(11) 0.0019(11) -0.0039(10)
C9 0.0193(13) 0.0207(13) 0.0240(17) -0.0008(11) -0.0033(12) -0.0061(11)
C10 0.0261(14) 0.0150(13) 0.0304(17) -0.0052(12) -0.0011(12) -0.0011(11)
C11 0.0177(13) 0.0167(13) 0.0305(17) 0.0038(11) -0.0013(12) -0.0024(10)
C12 0.0201(13) 0.0163(12) 0.0194(15) 0.0031(11) 0.0017(11) -0.0035(10)
C13 0.0185(12) 0.0180(12) 0.0200(15) 0.0038(11) 0.0030(11) -0.0060(10)
C14 0.0294(13) 0.0159(12) 0.0199(17) 0.0036(10) 0.0013(12) 0.0027(11)
C15 0.0232(11) 0.0188(11) 0.0179(16) 0.0004(11) -0.0025(12) 0.0010(9)
C16 0.0250(12) 0.0218(12) 0.0282(15) -0.0087(17) -0.0096(17) 0.0071(9)
C17 0.0192(11) 0.0361(15) 0.038(2) -0.0060(17) -0.0028(15) 0.0077(10)
C18 0.0190(10) 0.0306(12) 0.0296(15) -0.0044(16) -0.0030(17) -0.0020(10)
C19 0.0210(11) 0.0214(11) 0.0136(16) -0.0018(10) -0.0060(12) -0.0005(9)
C20 0.0185(12) 0.0240(13) 0.0183(15) 0.0000(10) -0.0011(10) 0.0025(10)
C21 0.0219(12) 0.0210(12) 0.028(2) -0.0039(12) -0.0022(13) -0.0042(11)
C22 0.0224(13) 0.0111(12) 0.0235(16) -0.0032(11) -0.0027(12) -0.0014(10)
C23 0.0183(14) 0.0158(13) 0.0286(17) -0.0005(11) -0.0015(12) -0.0025(10)
C24 0.0244(13) 0.0227(13) 0.0259(19) -0.0019(12) 0.0067(13) -0.0067(11)
C25 0.0277(13) 0.0187(11) 0.0218(17) 0.0056(13) -0.0042(15) -0.0045(10)
C26 0.0197(13) 0.0107(11) 0.0269(16) -0.0010(11) 0.0006(12) -0.0018(10)
C27 0.0248(13) 0.0101(11) 0.0235(16) -0.0025(11) 0.0033(12) -0.0024(10)
C28 0.0240(14) 0.0136(13) 0.0334(18) 0.0027(13) -0.0023(13) 0.0034(11)
C29 0.0222(13) 0.0444(17) 0.046(3) 0.0093(19) 0.0057(16) -0.0032(12)
C30 0.0302(15) 0.0292(16) 0.069(3) -0.0101(18) -0.0056(18) 0.0050(12)
C31 0.0266(14) 0.0380(16) 0.077(3) 0.005(3) -0.007(2) -0.0012(13)
C32 0.0493(17) 0.0318(15) 0.037(2) 0.000(2) -0.001(2) 0.0066(13)

loop_
_atom_type_symbol
_atom_type_description
_atom_type_scat_dispersion_real
_atom_type_scat_dispersion_imag
_atom_type_scat_source
C C 0.0033 0.0016 'International Tables Vol C Tables 4.2.6.8 and 6.1.1.4'
H H 0.0000 0.0000 'International Tables Vol C Tables 4.2.6.8 and 6.1.1.4'
O O 0.0106 0.0060 'International Tables Vol C Tables 4.2.6.8 and 6.1.1.4'
Rb Rb -0.9393 2.9676 'International Tables Vol C Tables 4.2.6.8 and 6.1.1.4'

loop_
_geom_angle_atom_site_label_1
_geom_angle_atom_site_label_2
_geom_angle_atom_site_label_3
_geom_angle
_geom_angle_site_symmetry_1
_geom_angle_site_symmetry_3
O5 Rb1 O3 92.66(8) . 1_556
O5 Rb1 C6 161.54(8) . .
O3 Rb1 C6 104.52(6) 1_556 .
O5 Rb1 C5 149.77(6) . .
O3 Rb1 C5 95.08(6) 1_556 .
C6 Rb1 C5 24.02(6) . .
O5 Rb1 C8 107.32(6) . .
O3 Rb1 C8 117.44(6) 1_556 .
C6 Rb1 C8 58.83(6) . .
C5 Rb1 C8 43.83(6) . .
O5 Rb1 C25 114.61(6) . .
O3 Rb1 C25 86.55(7) 1_556 .
C6 Rb1 C25 73.82(6) . .
C5 Rb1 C25 95.03(6) . .
C8 Rb1 C25 130.35(7) . .
O5 Rb1 C20 70.33(8) . 1_556
O3 Rb1 C20 22.60(5) 1_556 1_556
C6 Rb1 C20 127.10(6) . 1_556
C5 Rb1 C20 116.09(6) . 1_556
C8 Rb1 C20 126.47(7) . 1_556
C25 Rb1 C20 92.85(7) . 1_556
O5 Rb1 C13 98.07(7) . .
O3 Rb1 C13 140.68(6) 1_556 .
C6 Rb1 C13 64.31(6) . .
C5 Rb1 C13 58.79(6) . .
C8 Rb1 C13 23.54(6) . .
C25 Rb1 C13 121.75(7) . .
C20 Rb1 C13 144.71(6) 1_556 .
O5 Rb1 C1 168.05(6) . .
O3 Rb1 C1 90.10(6) 1_556 .
C6 Rb1 C1 23.24(6) . .
C5 Rb1 C1 41.13(6) . .
C8 Rb1 C1 81.56(6) . .
C25 Rb1 C1 53.95(6) . .
C20 Rb1 C1 111.24(6) 1_556 .
C13 Rb1 C1 87.04(6) . .
O5 Rb1 C9 92.23(6) . .
O3 Rb1 C9 102.11(6) 1_556 .
C6 Rb1 C9 77.80(6) . .
C5 Rb1 C9 57.58(6) . .
C8 Rb1 C9 22.96(6) . .
C25 Rb1 C9 151.58(7) . .
C20 Rb1 C9 105.55(7) 1_556 .
C13 Rb1 C9 40.08(7) . .
C1 Rb1 C9 98.56(6) . .
O5 Rb1 C26 127.08(6) . .
O3 Rb1 C26 104.10(6) 1_556 .
C6 Rb1 C26 55.52(6) . .
C5 Rb1 C26 78.99(6) . .
C8 Rb1 C26 108.19(6) . .
C25 Rb1 C26 22.91(7) . .
C20 Rb1 C26 114.55(6) 1_556 .
C13 Rb1 C26 99.17(6) . .
C1 Rb1 C26 41.07(6) . .
C9 Rb1 C26 130.65(6) . .
O5 Rb1 C24 92.00(6) . .
O3 Rb1 C24 89.71(6) 1_556 .
C6 Rb1 C24 94.74(6) . .
C5 Rb1 C24 117.18(6) . .
C8 Rb1 C24 144.96(7) . .
C25 Rb1 C24 22.73(6) . .
C20 Rb1 C24 87.20(7) 1_556 .
C13 Rb1 C24 127.30(7) . .
C1 Rb1 C24 76.39(6) . .
C9 Rb1 C24 167.24(7) . .
C26 Rb1 C24 39.68(6) . .
C6 O1 H01 111(2) . .
C13 O2 H03 108(3) . .
C20 O3 Rb1 101.45(17) . 1_554
C27 O4 H04 99(4) . .
C27 O4 H04A 112(5) . .
H04 O4 H04A 81(5) . .
C29 O5 C32 109.3(2) . .
C29 O5 Rb1 136.27(16) . .
C32 O5 Rb1 114.29(15) . .
C2 C1 C6 119.0(3) . .
C2 C1 C28 121.3(3) . .
C6 C1 C28 119.5(2) . .
C2 C1 Rb1 89.90(16) . .
C6 C1 Rb1 70.76(13) . .
C28 C1 Rb1 105.03(14) . .
C3 C2 C1 120.4(3) . .
C3 C2 H2 117(2) . .
C1 C2 H2 123(2) . .
C4 C3 C2 120.1(3) . .
C4 C3 H3 121(2) . .
C2 C3 H3 119(2) . .
C3 C4 C5 121.2(3) . .
C3 C4 Rb1 88.11(19) . .
C5 C4 Rb1 68.97(16) . .
C3 C4 H4 121(2) . .
C5 C4 H4 118(2) . .
Rb1 C4 H4 113(2) . .
C4 C5 C6 118.3(3) . .
C4 C5 C7 121.1(3) . .
C6 C5 C7 120.5(2) . .
C4 C5 Rb1 88.59(18) . .
C6 C5 Rb1 76.41(14) . .
C7 C5 Rb1 101.90(14) . .
O1 C6 C1 117.9(2) . .
O1 C6 C5 121.3(2) . .
C1 C6 C5 120.9(2) . .
O1 C6 Rb1 105.04(16) . .
C1 C6 Rb1 85.99(14) . .
C5 C6 Rb1 79.58(14) . .
C5 C7 C8 112.6(2) . .
C5 C7 H7A 106.1(15) . .
C8 C7 H7A 110.2(15) . .
C5 C7 H7B 103.0(16) . .
C8 C7 H7B 107.8(15) . .
H7A C7 H7B 117(2) . .
C9 C8 C13 119.4(2) . .
C9 C8 C7 119.9(3) . .
C13 C8 C7 120.7(2) . .
C9 C8 Rb1 85.15(15) . .
C13 C8 Rb1 83.03(14) . .
C7 C8 Rb1 101.63(15) . .
C10 C9 C8 121.2(3) . .
C10 C9 Rb1 92.05(16) . .
C8 C9 Rb1 71.89(14) . .
C10 C9 H9 116.5(17) . .
C8 C9 H9 122.3(18) . .
Rb1 C9 H9 106.6(17) . .
C11 C10 C9 118.8(3) . .
C11 C10 H10 120.2(18) . .
C9 C10 H10 121.0(18) . .
C12 C11 C10 121.8(3) . .
C12 C11 H11 120.8(17) . .
C10 C11 H11 117.5(17) . .
C11 C12 C13 119.3(3) . .
C11 C12 C14 120.9(2) . .
C13 C12 C14 119.8(2) . .
O2 C13 C12 120.6(2) . .
O2 C13 C8 120.1(2) . .
C12 C13 C8 119.3(2) . .
O2 C13 Rb1 102.53(14) . .
C12 C13 Rb1 94.63(16) . .
C8 C13 Rb1 73.43(14) . .
C12 C14 C15 112.4(2) . .
C12 C14 H14A 110.8(16) . .
C15 C14 H14A 109.7(15) . .
C12 C14 H14B 110(2) . .
C15 C14 H14B 113.2(18) . .
H14A C14 H14B 101(2) . .
C16 C15 C20 118.5(2) . .
C16 C15 C14 120.4(2) . .
C20 C15 C14 121.0(2) . .
C17 C16 C15 121.9(2) . .
C17 C16 H16 118.9(15) . .
C15 C16 H16 119.0(15) . .
C18 C17 C16 119.3(2) . .
C18 C17 H17 120.4(15) . .
C16 C17 H17 120.3(14) . .
C17 C18 C19 121.0(2) . .
C17 C18 H18 117.9(15) . .
C19 C18 H18 120.8(14) . .
C18 C19 C20 118.9(2) . .
C18 C19 C21 120.6(2) . .
C20 C19 C21 120.3(2) . .
O3 C20 C19 118.7(2) . .
O3 C20 C15 121.0(2) . .
C19 C20 C15 120.3(2) . .
O3 C20 Rb1 55.96(15) . 1_554
C19 C20 Rb1 109.82(17) . 1_554
C15 C20 Rb1 101.76(17) . 1_554
C19 C21 C22 110.1(2) . .
C19 C21 H21A 113.4(17) . .
C22 C21 H21A 105.7(19) . .
C19 C21 H21B 111.5(18) . .
C22 C21 H21B 108.9(18) . .
H21A C21 H21B 107(3) . .
C23 C22 C27 119.2(3) . .
C23 C22 C21 119.5(3) . .
C27 C22 C21 121.3(3) . .
C24 C23 C22 121.2(3) . .
C24 C23 H23 115.6(17) . .
C22 C23 H23 123.3(17) . .
C23 C24 C25 119.0(3) . .
C23 C24 Rb1 92.87(16) . .
C25 C24 Rb1 71.66(15) . .
C23 C24 H24 124.7(17) . .
C25 C24 H24 116.2(17) . .
Rb1 C24 H24 106.3(17) . .
C24 C25 C26 121.5(3) . .
C24 C25 Rb1 85.62(16) . .
C26 C25 Rb1 85.42(15) . .
C24 C25 H25 122(2) . .
C26 C25 H25 117(2) . .
Rb1 C25 H25 93.3(19) . .
C25 C26 C27 118.2(2) . .
C25 C26 C28 119.6(3) . .
C27 C26 C28 122.2(3) . .
C25 C26 Rb1 71.68(14) . .
C27 C26 Rb1 92.73(15) . .
C28 C26 Rb1 103.19(15) . .
O4 C27 C22 120.1(3) . .
O4 C27 C26 118.9(2) . .
C22 C27 C26 120.9(3) . .
C1 C28 C26 110.5(2) . .
C1 C28 H28A 105.6(15) . .
C26 C28 H28A 106.3(14) . .
C1 C28 H28B 107.7(18) . .
C26 C28 H28B 113.0(19) . .
H28A C28 H28B 114(2) . .
O5 C29 C30 105.7(3) . .
O5 C29 H29A 114(2) . .
C30 C29 H29A 122(3) . .
O5 C29 H29B 108(2) . .
C30 C29 H29B 106(2) . .
H29A C29 H29B 100(4) . .
C29 C30 C31 103.0(3) . .
C29 C30 H30A 117.5(19) . .
C31 C30 H30A 117.0(18) . .
C29 C30 H30B 107(2) . .
C31 C30 H30B 111(2) . .
H30A C30 H30B 101(3) . .
C30 C31 C32 104.1(3) . .
C30 C31 H31A 110(3) . .
C32 C31 H31A 113(3) . .
C30 C31 H31B 111(2) . .
C32 C31 H31B 110(2) . .
H31A C31 H31B 109(3) . .
O5 C32 C31 106.3(2) . .
O5 C32 Rb1 44.48(12) . .
C31 C32 Rb1 150.8(2) . .
O5 C32 H32A 114(2) . .
C31 C32 H32A 106(2) . .
Rb1 C32 H32A 91(2) . .
O5 C32 H32B 110(3) . .
C31 C32 H32B 114(3) . .
Rb1 C32 H32B 82(3) . .
H32A C32 H32B 107(3) . .

loop_
_geom_bond_atom_site_label_1
_geom_bond_atom_site_label_2
_geom_bond_distance
_geom_bond_site_symmetry_2
Rb1 O5 2.7770(17) .
Rb1 O3 2.943(3) 1_556
Rb1 C6 3.349(3) .
Rb1 C5 3.389(2) .
Rb1 C8 3.390(2) .
Rb1 C25 3.407(3) .
Rb1 C20 3.481(3) 1_556
Rb1 C13 3.511(3) .
Rb1 C1 3.539(2) .
Rb1 C9 3.554(3) .
Rb1 C26 3.577(3) .
Rb1 C24 3.579(3) .
O1 C6 1.355(4) .
O1 H01 0.82(3) .
O2 C13 1.344(3) .
O2 H03 0.97(5) .
O3 C20 1.365(3) .
O3 Rb1 2.943(3) 1_554
O4 C27 1.377(4) .
O4 H04 0.69(4) .
O4 H04A 0.88(8) .
O5 C29 1.433(4) .
O5 C32 1.435(4) .
C1 C2 1.387(4) .
C1 C6 1.400(4) .
C1 C28 1.515(4) .
C2 C3 1.383(4) .
C2 H2 0.87(3) .
C3 C4 1.382(4) .
C3 H3 0.87(3) .
C4 C5 1.386(4) .
C4 H4 0.85(3) .
C5 C6 1.403(4) .
C5 C7 1.516(4) .
C7 C8 1.525(4) .
C7 H7A 1.02(3) .
C7 H7B 1.01(3) .
C8 C9 1.392(4) .
C8 C13 1.412(4) .
C9 C10 1.391(4) .
C9 H9 0.91(3) .
C10 C11 1.387(4) .
C10 H10 0.91(3) .
C11 C12 1.387(4) .
C11 H11 0.98(3) .
C12 C13 1.408(4) .
C12 C14 1.515(4) .
C14 C15 1.521(3) .
C14 H14A 0.98(3) .
C14 H14B 0.99(4) .
C15 C16 1.381(3) .
C15 C20 1.405(3) .
C16 C17 1.380(3) .
C16 H16 1.00(3) .
C17 C18 1.378(3) .
C17 H17 0.96(3) .
C18 C19 1.394(3) .
C18 H18 0.92(2) .
C19 C20 1.402(3) .
C19 C21 1.517(4) .
C20 Rb1 3.481(3) 1_554
C21 C22 1.522(4) .
C21 H21A 0.89(3) .
C21 H21B 0.88(3) .
C22 C23 1.390(4) .
C22 C27 1.391(4) .
C23 C24 1.384(4) .
C23 H23 0.93(3) .
C24 C25 1.387(4) .
C24 H24 0.91(3) .
C25 C26 1.397(4) .
C25 H25 0.83(3) .
C26 C27 1.402(4) .
C26 C28 1.523(4) .
C28 H28A 0.98(3) .
C28 H28B 0.93(3) .
C29 C30 1.484(4) .
C29 H29A 0.90(3) .
C29 H29B 1.02(4) .
C30 C31 1.507(5) .
C30 H30A 0.95(3) .
C30 H30B 1.10(6) .
C31 C32 1.521(4) .
C31 H31A 0.87(4) .
C31 H31B 0.99(5) .
C32 H32A 0.93(4) .
C32 H32B 0.95(5) .
